data_4301938
loop_
_publ_author_name
'Sonja Tragl'
'Markus Str\"obele'
'Jochen Glaser'
'Cristian Vicent'
'Rosa Llusar'
'H.-J\"urgen Meyer'

_publ_contact_author
;
        H.-Juergen Meyer
        Institut fuer Anorganische Chemie
        Universitaet Tuebingen
        Ob dem Himmelreich 7
        72074 Tuebingen
        Bundesrepublik Deutschland
;
_publ_contact_author_email juergen.meyer@uni-tuebingen.de
_publ_contact_author_fax '07071 29-5702'
_publ_contact_author_phone '07071 29-76226'
_publ_section_title
;
Compounds with the Electron-Rich [W6Cl18]2- Cluster Anion
;
_journal_name_full 'Inorganic Chemistry'
_journal_page_first 3825
_journal_page_last 3831
_journal_paper_doi 10.1021/ic8019843
_journal_volume 48
_journal_year 2009
_chemical_formula_moiety Rb2W6Cl18
_chemical_formula_structural Rb2[W6Cl18]
_chemical_formula_sum 'Cl18 Rb2 W6'
_chemical_name_systematic ' dirubidium hexatungsten octadecachloride'
_space_group_IT_number 147
_symmetry_cell_setting trigonal
_symmetry_space_group_name_Hall '-P 3'
_symmetry_space_group_name_H-M 'P -3'
_cell_angle_alpha 90.00000
_cell_angle_beta 90.00000
_cell_angle_gamma 120.00000
_cell_formula_units_Z 1
_cell_length_a 9.2409487(6)
_cell_length_b 9.2409487(6)
_cell_length_c 8.5197163(7)
_cell_measurement_temperature 298(2)
_cell_volume 630.07012(8)
_computing_structure_refinement FULLPROF
_diffrn_ambient_temperature 298(2)
_diffrn_detector PSD
_diffrn_measurement_device_type 'Stoe STADI-P'
_diffrn_radiation_monochromator Ge
_diffrn_radiation_type X-ray
_diffrn_source 'X-ray tube'
_diffrn_source_target Cu
_pd_instr_location ' ?'
_pd_meas_2theta_range_inc 0.010000
_pd_meas_2theta_range_max 129.99001
_pd_meas_2theta_range_min 5.00000
_pd_meas_number_of_points 12500
_pd_meas_scan_method step
_pd_proc_2theta_range_inc 0.010000
_pd_proc_2theta_range_max 129.9900
_pd_proc_2theta_range_min 5.0000
_pd_proc_ls_background_function polynom
_pd_proc_ls_pref_orient_corr ' March'
_pd_proc_ls_profile_function pseudo-voigt
_pd_proc_ls_prof_R_factor 10.6842
_pd_proc_ls_prof_wR_expected 11.4932
_pd_proc_ls_prof_wR_factor 14.2316
_pd_proc_wavelength 1.540598
_pd_spec_mounting ' ?'
_refine_ls_number_parameters 34
_refine_ls_number_reflns 738
_refine_ls_number_restraints 0
_refine_ls_R_I_factor 8.1421
_cod_data_source_file ic8019843_si_001_6.cif
_cod_data_source_block Rb2W6Cl18
_cod_depositor_comments
;
The following automatic conversions were performed:
'_symmetry_cell_setting' value 'Trigonal' changed to 'trigonal' according
to '/home/saulius/struct/CIF-dictionaries/cif_core.dic' dictionary named
'cif_core.dic' version 2.4.1 from 2010-06-29.

Automatic conversion script
Id: cif_fix_enum 1527 2010-12-29 10:47:43Z saulius 
;
_cod_original_cell_volume 630.07(2)
_cod_original_formula_sum Rb2W6Cl18
_cod_database_code 4301938
_pd_proc_ls_prof_cr_factor 21.8112
_pd_proc_ls_prof_cwr_factor 23.5173
_pd_proc_ls_prof_cwr_expected 18.9923
_pd_proc_ls_prof_chi2 1.5333
_pd_proc_ls_prof_echi2 1.3674

loop_
_symmetry_equiv_pos_as_xyz
x,y,z
-y,x-y,z
-x+y,-x,z
-x,-y,-z
y,-x+y,-z
x-y,x,-z

loop_
_atom_site_label
_atom_site_fract_x
_atom_site_fract_y
_atom_site_fract_z
_atom_site_U_iso_or_equiv
_atom_site_occupancy
_atom_site_adp_type
_atom_site_type_symbol
W1 0.16787(20) 0.18804(19) 0.1357(2) 0.0059(5) 1.00000 Uiso W
Cl1 0.2189(12) 0.0220(15) 0.3253(9) 0.023(3) 1.00000 Uiso CL
Cl2 0.1745(17) 0.4210(12) 0.0068(14) 0.025(4) 1.00000 Uiso CL
Rb1 0.66667 0.33333 0.4290(11) 0.050(4) 0.99999 Uiso RB
Cl3 0.3780(12) 0.4164(12) 0.3007(9) 0.013(3) 1.00000 Uiso CL

loop_
_atom_type_symbol
_atom_type_scat_Cromer_Mann_a1
_atom_type_scat_Cromer_Mann_b1
_atom_type_scat_Cromer_Mann_a2
_atom_type_scat_Cromer_Mann_b2
_atom_type_scat_Cromer_Mann_a3
_atom_type_scat_Cromer_Mann_b3
_atom_type_scat_Cromer_Mann_a4
_atom_type_scat_Cromer_Mann_b4
_atom_type_scat_Cromer_Mann_c
_atom_type_scat_dispersion_real
_atom_type_scat_dispersion_imag
_atom_type_scat_source
w 29.08180 1.72029 15.43000 9.22590 14.43270 0.32170 5.11982 57.05600 9.88750 -6.04800 5.57700 International_Tables_for_Crystallography_Vol.C(1991)_Tables_6.1.1.4_and_6.1.1.5
cl 11.46040 0.01040 7.19640 1.16620 6.25560 18.51940 1.64550 47.77840 -9.55740 0.34800 0.70200 International_Tables_for_Crystallography_Vol.C(1991)_Tables_6.1.1.4_and_6.1.1.5
rb 17.17840 1.78880 9.64350 17.31510 5.13990 0.27480 1.52920 164.93399 3.48730 -0.57400 1.60800 International_Tables_for_Crystallography_Vol.C(1991)_Tables_6.1.1.4_and_6.1.1.5

loop_
_geom_angle_atom_site_label_1
_geom_angle_atom_site_label_2
_geom_angle_atom_site_label_3
_geom_angle_site_symmetry_1
_geom_angle_site_symmetry_2
_geom_angle_site_symmetry_3
_geom_angle
_geom_angle_publ_flag
? ? ? ? ? ? ? ?

loop_
_geom_bond_atom_site_label_1
_geom_bond_atom_site_label_2
_geom_bond_site_symmetry_1
_geom_bond_site_symmetry_2
_geom_bond_distance
_geom_bond_publ_flag
? ? ? ? ? ?

loop_
_geom_contact_atom_site_label_1
_geom_contact_atom_site_label_2
_geom_contact_distance
_geom_contact_site_symmetry_1
_geom_contact_site_symmetry_2
_geom_contact_publ_flag
? ? ? ? ? ?

loop_
_geom_hbond_atom_site_label_D
_geom_hbond_atom_site_label_H
_geom_hbond_atom_site_label_A
_geom_hbond_site_symmetry_D
_geom_hbond_site_symmetry_H
_geom_hbond_site_symmetry_A
_geom_hbond_distance_DH
_geom_hbond_distance_HA
_geom_hbond_distance_DA
_geom_hbond_angle_DHA
_geom_hbond_publ_flag
? ? ? ? ? ? ? ? ? ? ?

loop_
_geom_torsion_atom_site_label_1
_geom_torsion_atom_site_label_2
_geom_torsion_atom_site_label_3
_geom_torsion_atom_site_label_4
_geom_torsion_site_symmetry_1
_geom_torsion_site_symmetry_2
_geom_torsion_site_symmetry_3
_geom_torsion_site_symmetry_4
_geom_torsion
_geom_torsion_publ_flag
? ? ? ? ? ? ? ? ? ?
